data_4503688
loop_
_publ_author_name
'Lin, Yan-Yong'
'Zhang, Yue-Biao'
'Zhang, Jie-Peng'
'Chen, Xiao-Ming'

_publ_section_title
;
 Pillaring Zn-Triazolate Layers with Flexible Aliphatic Dicarboxylates
 into Three-Dimensional Metal&#x2212;Organic Frameworks
;
_journal_issue 10
_journal_name_full 'Crystal Growth &amp; Design'
_journal_page_first 3673
_journal_paper_doi 10.1021/cg800289c
_journal_volume 8
_journal_year 2008
_chemical_formula_sum 'C11 H18 N16 O10 Zn4'
_chemical_formula_weight 795.89
_chemical_name_systematic
; 
 ? 
;
_space_group_IT_number 15
_symmetry_cell_setting monoclinic
_symmetry_space_group_name_Hall '-C 2yc'
_symmetry_space_group_name_H-M 'C 1 2/c 1'
_atom_sites_solution_hydrogens geom
_atom_sites_solution_primary direct
_atom_sites_solution_secondary difmap
_audit_creation_method SHELXL-97
_cell_angle_alpha 90.00
_cell_angle_beta 94.5890(10)
_cell_angle_gamma 90.00
_cell_formula_units_Z 4
_cell_length_a 33.587(3)
_cell_length_b 9.0436(7)
_cell_length_c 9.7308(8)
_cell_measurement_temperature 293(2)
_cell_volume 2946.2(4)
_computing_cell_refinement 'SAINT-PLUS 6.0, Bruker AXS Inc.'
_computing_data_collection 'SMART for Windows NT, Bruker AXS Inc.'
_computing_data_reduction 'SAINT-PLUS 6.0, Bruker AXS Inc.'
_computing_structure_refinement 'SHELXL-97 (Sheldrick, 1997)'
_computing_structure_solution 'SHELXS-97 (Sheldrick, 1990)'
_diffrn_ambient_temperature 293(2)
_diffrn_measured_fraction_theta_full 1.000
_diffrn_measured_fraction_theta_max 1.000
_diffrn_measurement_device_type CCD
_diffrn_measurement_method '/w scan'
_diffrn_radiation_monochromator graphite
_diffrn_radiation_source 'fine-focus sealed tube'
_diffrn_radiation_type MoK\a
_diffrn_radiation_wavelength 0.71073
_diffrn_reflns_av_R_equivalents 0.0910
_diffrn_reflns_av_sigmaI/netI 0.0548
_diffrn_reflns_limit_h_max 39
_diffrn_reflns_limit_h_min -39
_diffrn_reflns_limit_k_max 10
_diffrn_reflns_limit_k_min -10
_diffrn_reflns_limit_l_max 11
_diffrn_reflns_limit_l_min -11
_diffrn_reflns_number 10248
_diffrn_reflns_theta_full 25.00
_diffrn_reflns_theta_max 25.00
_diffrn_reflns_theta_min 1.22
_exptl_absorpt_coefficient_mu 3.288
_exptl_absorpt_correction_T_max 0.6213
_exptl_absorpt_correction_T_min 0.5452
_exptl_absorpt_correction_type empirical
_exptl_absorpt_process_details SADABS
_exptl_crystal_colour colorless
_exptl_crystal_density_diffrn 1.794
_exptl_crystal_density_method 'not measured'
_exptl_crystal_description block
_exptl_crystal_F_000 1584
_exptl_crystal_size_max 0.21
_exptl_crystal_size_mid 0.18
_exptl_crystal_size_min 0.16
_refine_diff_density_max 1.289
_refine_diff_density_min -0.543
_refine_diff_density_rms 0.177
_refine_ls_extinction_method none
_refine_ls_goodness_of_fit_ref 1.077
_refine_ls_hydrogen_treatment constr
_refine_ls_matrix_type full
_refine_ls_number_parameters 209
_refine_ls_number_reflns 2600
_refine_ls_number_restraints 36
_refine_ls_restrained_S_all 1.112
_refine_ls_R_factor_all 0.0545
_refine_ls_R_factor_gt 0.0490
_refine_ls_shift/su_max 0.000
_refine_ls_shift/su_mean 0.000
_refine_ls_structure_factor_coef Fsqd
_refine_ls_weighting_details 'calc w=1/[\s^2^(Fo^2^)+(0.0955P)^2^+10.1995P] where P=(Fo^2^+2Fc^2^)/3'
_refine_ls_weighting_scheme calc
_refine_ls_wR_factor_gt 0.1559
_refine_ls_wR_factor_ref 0.1600
_reflns_number_gt 2158
_reflns_number_total 2600
_reflns_threshold_expression >2sigma(I)
_cod_data_source_file cg800289c_si_001.cif
_cod_data_source_block 3
_cod_depositor_comments
;
The following automatic conversions were performed:

'_symmetry_cell_setting' value 'Monoclinic' changed to 'monoclinic'
according to /home/saulius/struct/CIF-dictionaries/cif_core.dic
dictionary named 'cif_core.dic' version 2.4.1 from 2010-06-29.

Automatic conversion script
Id: cif_fix_values 1715 2011-07-08 13:25:40Z adriana 
;
_cod_original_cell_volume 2946.3(4)
_cod_original_sg_symbol_H-M C2/c
_cod_database_code 4503688

loop_
_symmetry_equiv_pos_as_xyz
'x, y, z'
'-x, y, -z+1/2'
'x+1/2, y+1/2, z'
'-x+1/2, y+1/2, -z+1/2'
'-x, -y, -z'
'x, -y, z-1/2'
'-x+1/2, -y+1/2, -z'
'x+1/2, -y+1/2, z-1/2'

loop_
_atom_site_label
_atom_site_type_symbol
_atom_site_fract_x
_atom_site_fract_y
_atom_site_fract_z
_atom_site_U_iso_or_equiv
_atom_site_adp_type
_atom_site_occupancy
_atom_site_symmetry_multiplicity
_atom_site_calc_flag
_atom_site_refinement_flags
Zn1 Zn 0.417871(17) 0.19953(6) 0.24039(6) 0.0253(2) Uani 1 1 d .
Zn2 Zn 0.328542(17) 0.70487(6) -0.05304(6) 0.0276(3) Uani 1 1 d .
N1 N 0.40582(13) -0.1047(5) -0.0841(4) 0.0293(10) Uani 1 1 d .
N2 N 0.37471(14) -0.1432(5) -0.0069(5) 0.0336(10) Uani 1 1 d .
N3 N 0.40677(14) 0.0441(5) 0.0965(5) 0.0343(11) Uani 1 1 d .
N4 N 0.45581(19) 0.0816(7) -0.0646(7) 0.074(2) Uani 1 1 d U
H4A H 0.4654 0.0547 -0.1400 0.088 Uiso 1 1 calc R
H4B H 0.4663 0.1545 -0.0180 0.088 Uiso 1 1 calc R
N5 N 0.37953(12) 0.3676(5) 0.2066(5) 0.0310(10) Uani 1 1 d .
N6 N 0.34437(13) 0.3885(5) 0.2662(5) 0.0314(10) Uani 1 1 d .
N7 N 0.34602(13) 0.5423(5) 0.0896(5) 0.0346(11) Uani 1 1 d .
N8 N 0.40967(19) 0.4770(9) 0.0188(8) 0.087(2) Uani 1 1 d U
H8A H 0.4079 0.5401 -0.0476 0.104 Uiso 1 1 calc R
H8B H 0.4306 0.4226 0.0321 0.104 Uiso 1 1 calc R
O1 O 0.46715(12) 0.3097(5) 0.2408(6) 0.0568(14) Uani 1 1 d .
O2 O 0.5000 0.0980(6) 0.2500 0.0433(14) Uani 1 2 d S
O3 O 0.20687(12) 0.6706(6) -0.0756(6) 0.0580(14) Uani 1 1 d .
O4 O 0.27003(12) 0.6170(5) -0.1025(5) 0.0567(14) Uani 1 1 d .
C1 C 0.42390(17) 0.0087(6) -0.0189(6) 0.0375(14) Uani 1 1 d .
C2 C 0.37675(16) -0.0540(7) 0.0966(6) 0.0393(14) Uani 1 1 d .
H2A H 0.3590 -0.0573 0.1652 0.047 Uiso 1 1 calc R
C3 C 0.37906(16) 0.4630(7) 0.1034(6) 0.0394(14) Uani 1 1 d .
C4 C 0.32542(17) 0.4919(7) 0.1932(6) 0.0411(15) Uani 1 1 d .
H4C H 0.3003 0.5270 0.2110 0.049 Uiso 1 1 calc R
C5 C 0.5000 0.2368(10) 0.2500 0.0348(18) Uani 1 2 d S
C6 C 0.24324(17) 0.6885(6) -0.0488(7) 0.0377(14) Uani 1 1 d .
O1W O 0.3017(4) 0.8949(15) -0.2144(14) 0.100(4) Uani 0.50 1 d PU
H1WA H 0.3193 0.9609 -0.2235 0.150 Uiso 0.50 1 d PR
H1WB H 0.2953 0.8552 -0.2923 0.150 Uiso 0.50 1 d PR
O2W O 0.4910(5) 0.3994(19) -0.0929(19) 0.135(6) Uani 0.50 1 d PU
H2WA H 0.4952 0.4562 -0.1598 0.203 Uiso 0.50 1 d PR
H2WB H 0.5094 0.4111 -0.0286 0.203 Uiso 0.50 1 d PR
O3W O 0.1937(10) 0.678(3) -0.418(3) 0.112(10) Uani 0.25 1 d PU
H3WA H 0.1715 0.6414 -0.3993 0.167 Uiso 0.25 1 d PR
H3WB H 0.1933 0.7714 -0.4053 0.167 Uiso 0.25 1 d PR
O4W O 0.2599(9) 0.197(3) 0.066(3) 0.097(8) Uani 0.25 1 d PU
H4WA H 0.2521 0.1078 0.0540 0.146 Uiso 0.25 1 d PR
H4WB H 0.2467 0.2370 0.1272 0.146 Uiso 0.25 1 d PR

loop_
_atom_site_aniso_label
_atom_site_aniso_U_11
_atom_site_aniso_U_22
_atom_site_aniso_U_33
_atom_site_aniso_U_23
_atom_site_aniso_U_13
_atom_site_aniso_U_12
Zn1 0.0272(4) 0.0249(4) 0.0247(4) -0.0005(2) 0.0084(3) 0.0012(2)
Zn2 0.0244(4) 0.0318(4) 0.0274(4) -0.0023(2) 0.0081(3) -0.0001(2)
N1 0.032(2) 0.032(2) 0.025(2) -0.0054(19) 0.0120(19) -0.0043(19)
N2 0.036(2) 0.036(3) 0.031(2) -0.004(2) 0.012(2) -0.011(2)
N3 0.035(2) 0.038(3) 0.031(3) -0.010(2) 0.013(2) -0.005(2)
N4 0.078(4) 0.071(4) 0.079(4) -0.042(3) 0.050(3) -0.046(3)
N5 0.025(2) 0.035(2) 0.034(3) 0.007(2) 0.0094(19) 0.0057(19)
N6 0.029(2) 0.037(3) 0.030(2) 0.007(2) 0.0109(19) 0.0092(19)
N7 0.030(2) 0.038(3) 0.037(3) 0.010(2) 0.011(2) 0.006(2)
N8 0.067(4) 0.107(5) 0.092(5) 0.063(4) 0.042(4) 0.042(4)
O1 0.024(2) 0.041(2) 0.107(4) 0.006(3) 0.011(2) 0.0002(18)
O2 0.044(3) 0.034(3) 0.053(4) 0.000 0.009(3) 0.000
O3 0.025(2) 0.064(3) 0.086(4) -0.034(3) 0.009(2) 0.000(2)
O4 0.024(2) 0.065(3) 0.083(4) -0.038(3) 0.015(2) -0.001(2)
C1 0.035(3) 0.037(3) 0.042(3) -0.010(3) 0.016(3) -0.006(2)
C2 0.036(3) 0.052(4) 0.033(3) -0.007(3) 0.017(2) -0.009(3)
C3 0.028(3) 0.049(4) 0.043(3) 0.018(3) 0.012(2) 0.012(3)
C4 0.034(3) 0.049(4) 0.042(4) 0.012(3) 0.016(3) 0.014(3)
C5 0.022(4) 0.044(5) 0.039(5) 0.000 0.009(3) 0.000
C6 0.024(3) 0.039(3) 0.051(4) -0.006(3) 0.009(3) 0.002(2)
O1W 0.126(8) 0.080(7) 0.096(8) 0.037(6) 0.027(7) 0.008(6)
O2W 0.123(9) 0.125(9) 0.162(10) 0.027(8) 0.030(8) -0.018(8)
O3W 0.128(13) 0.092(12) 0.113(13) -0.013(9) -0.006(9) 0.012(9)
O4W 0.102(12) 0.085(11) 0.103(12) -0.020(9) -0.003(9) -0.009(9)

loop_
_atom_type_symbol
_atom_type_description
_atom_type_scat_dispersion_real
_atom_type_scat_dispersion_imag
_atom_type_scat_source
C C 0.0033 0.0016 'International Tables Vol C Tables 4.2.6.8 and 6.1.1.4'
H H 0.0000 0.0000 'International Tables Vol C Tables 4.2.6.8 and 6.1.1.4'
N N 0.0061 0.0033 'International Tables Vol C Tables 4.2.6.8 and 6.1.1.4'
O O 0.0106 0.0060 'International Tables Vol C Tables 4.2.6.8 and 6.1.1.4'
Zn Zn 0.2839 1.4301 'International Tables Vol C Tables 4.2.6.8 and 6.1.1.4'

loop_
_geom_angle_atom_site_label_1
_geom_angle_atom_site_label_2
_geom_angle_atom_site_label_3
_geom_angle
_geom_angle_site_symmetry_1
_geom_angle_site_symmetry_3
O1 Zn1 N1 117.1(2) . 6_556
O1 Zn1 N3 118.4(2) . .
N1 Zn1 N3 105.09(19) 6_556 .
O1 Zn1 N5 98.54(18) . .
N1 Zn1 N5 107.28(17) 6_556 .
N3 Zn1 N5 109.7(2) . .
N6 Zn2 N7 101.69(19) 6_565 .
N6 Zn2 N2 102.40(17) 6_565 1_565
N7 Zn2 N2 99.01(19) . 1_565
N6 Zn2 O3 156.7(2) 6_565 7_565
N7 Zn2 O3 97.1(2) . 7_565
N2 Zn2 O3 88.03(17) 1_565 7_565
N6 Zn2 O4 87.18(17) 6_565 .
N7 Zn2 O4 95.3(2) . .
N2 Zn2 O4 160.67(19) 1_565 .
O3 Zn2 O4 77.37(16) 7_565 .
N6 Zn2 O1W 81.2(4) 6_565 .
N7 Zn2 O1W 174.8(4) . .
N2 Zn2 O1W 84.5(4) 1_565 .
O3 Zn2 O1W 79.1(4) 7_565 .
O4 Zn2 O1W 80.4(4) . .
C1 N1 N2 105.8(4) . .
C1 N1 Zn1 129.0(4) . 6
N2 N1 Zn1 125.2(3) . 6
C2 N2 N1 105.8(4) . .
C2 N2 Zn2 124.8(4) . 1_545
N1 N2 Zn2 129.0(3) . 1_545
C1 N3 C2 102.4(5) . .
C1 N3 Zn1 133.4(4) . .
C2 N3 Zn1 124.2(4) . .
C1 N4 H4A 120.0 . .
C1 N4 H4B 120.0 . .
H4A N4 H4B 120.0 . .
C3 N5 N6 105.8(4) . .
C3 N5 Zn1 126.1(4) . .
N6 N5 Zn1 126.9(3) . .
C4 N6 N5 105.5(4) . .
C4 N6 Zn2 127.5(4) . 6_566
N5 N6 Zn2 126.5(3) . 6_566
C3 N7 C4 102.6(5) . .
C3 N7 Zn2 130.1(4) . .
C4 N7 Zn2 127.3(4) . .
C3 N8 H8A 120.0 . .
C3 N8 H8B 120.0 . .
H8A N8 H8B 120.0 . .
C5 O1 Zn1 117.9(4) . .
C6 O3 Zn2 113.4(4) . 7_565
C6 O4 Zn2 113.0(4) . .
N1 C1 N3 112.0(5) . .
N1 C1 N4 124.0(5) . .
N3 C1 N4 124.0(5) . .
N2 C2 N3 114.0(5) . .
N2 C2 H2A 123.0 . .
N3 C2 H2A 123.0 . .
N7 C3 N5 113.0(5) . .
N7 C3 N8 123.6(5) . .
N5 C3 N8 123.4(5) . .
N6 C4 N7 113.0(5) . .
N6 C4 H4C 123.5 . .
N7 C4 H4C 123.5 . .
O2 C5 O1 120.9(4) . .
O2 C5 O1 120.9(4) . 2_655
O1 C5 O1 118.1(8) . 2_655
O3 C6 O4 124.9(6) . .
O3 C6 C6 118.1(6) . 7_565
O4 C6 C6 116.9(6) . 7_565
Zn2 O1W H1WA 109.6 . .
Zn2 O1W H1WB 109.2 . .
H1WA O1W H1WB 109.5 . .
H2WA O2W H2WB 109.5 . .
H3WA O3W H3WB 109.5 . .
O4W O4W H4WA 109.4 7 .
O4W O4W H4WB 95.3 7 .
H4WA O4W H4WB 109.5 . .

loop_
_geom_bond_atom_site_label_1
_geom_bond_atom_site_label_2
_geom_bond_distance
_geom_bond_site_symmetry_2
Zn1 O1 1.932(4) .
Zn1 N1 1.981(4) 6_556
Zn1 N3 1.998(5) .
Zn1 N5 2.002(4) .
Zn2 N6 2.059(4) 6_565
Zn2 N7 2.074(5) .
Zn2 N2 2.094(4) 1_565
Zn2 O3 2.119(4) 7_565
Zn2 O4 2.139(4) .
Zn2 O1W 2.450(12) .
N1 C1 1.327(7) .
N1 N2 1.379(6) .
N1 Zn1 1.981(4) 6
N2 C2 1.288(7) .
N2 Zn2 2.094(4) 1_545
N3 C1 1.341(7) .
N3 C2 1.343(7) .
N4 C1 1.363(8) .
N4 H4A 0.8600 .
N4 H4B 0.8600 .
N5 C3 1.323(7) .
N5 N6 1.370(6) .
N6 C4 1.309(7) .
N6 Zn2 2.059(4) 6_566
N7 C3 1.319(7) .
N7 C4 1.346(7) .
N8 C3 1.374(8) .
N8 H8A 0.8600 .
N8 H8B 0.8600 .
O1 C5 1.282(6) .
O2 C5 1.255(10) .
O3 C6 1.239(7) .
O3 Zn2 2.119(4) 7_565
O4 C6 1.256(7) .
C2 H2A 0.9300 .
C4 H4C 0.9300 .
C5 O1 1.282(6) 2_655
C6 C6 1.508(12) 7_565
O1W H1WA 0.8499 .
O1W H1WB 0.8500 .
O2W H2WA 0.8501 .
O2W H2WB 0.8501 .
O3W H3WA 0.8503 .
O3W H3WB 0.8500 .
O4W O4W 1.70(6) 7
O4W H4WA 0.8500 .
O4W H4WB 0.8500 .
